data_2006446
loop_
_publ_author_name
'B\"ohmer, Volker'
'Ferguson, George'
'Frings, Michael'

_publ_section_title
;
 4,12,16,24-Tetrahydroxycalix[4]arene--Methanol (1/2)
;
_journal_issue 9
_journal_name_full 'Acta Crystallographica Section C'
_journal_page_first 1293
_journal_page_last 1295
_journal_paper_doi 10.1107/S0108270197003703
_journal_volume 53
_journal_year 1997
_chemical_formula_moiety 'C28 H24 O4, 2C H4 O'
_chemical_formula_sum 'C30 H32 O6'
_chemical_formula_weight 488.56
_chemical_name_systematic
;
4,12,16,24-Tetrahydroxycalix[4]arene Methanol Solvate (1:2)
;
_space_group_IT_number 2
_symmetry_cell_setting triclinic
_symmetry_space_group_name_Hall '-P 1'
_symmetry_space_group_name_H-M 'P -1'
_cell_angle_alpha 90.220(7)
_cell_angle_beta 93.333(9)
_cell_angle_gamma 90.082(7)
_cell_formula_units_Z 2
_cell_length_a 8.1949(8)
_cell_length_b 13.7540(7)
_cell_length_c 11.350(2)
_cell_measurement_reflns_used 25
_cell_measurement_temperature 294.0(10)
_cell_measurement_theta_max 19.69
_cell_measurement_theta_min 12.09
_cell_volume 1277.1(3)
_computing_cell_refinement 'SET4 and CELDIM CAD-4-PC'
_computing_data_collection 'CAD4-PC (Enraf-Nonius, 1992)'
_computing_data_reduction 'DATRD2 in NRCVAX96 (Gabe, Le Page, Charland, Lee & White, 1989)'
_computing_molecular_graphics 'NRCVAX96, ORTEPII (Johnson, 1976), PLATON (Spek, 1996a), PLUTON (Spek 1996b)'
_computing_publication_material 'NRCVAX96, SHELXL93 and WordPerfect macro PREPCIF97 (Ferguson, 1997)'
_computing_structure_refinement 'NRCVAX96 and SHELXL93 (Sheldrick, 1993)'
_computing_structure_solution 'SHELXS86 (Sheldrick, 1985)'
_diffrn_ambient_temperature 294.0(10)
_diffrn_measurement_device_type 'Enraf-Nonius CAD-4'
_diffrn_measurement_method \q/2\q
_diffrn_radiation_monochromator graphite
_diffrn_radiation_source 'X-ray tube'
_diffrn_radiation_type 'Molybdenum K\a'
_diffrn_radiation_wavelength 0.7107
_diffrn_reflns_av_R_equivalents 0.000
_diffrn_reflns_av_sigmaI/netI 0.0492
_diffrn_reflns_limit_h_max 10
_diffrn_reflns_limit_h_min -10
_diffrn_reflns_limit_k_max 17
_diffrn_reflns_limit_k_min 0
_diffrn_reflns_limit_l_max 14
_diffrn_reflns_limit_l_min -14
_diffrn_reflns_number 5617
_diffrn_reflns_theta_max 27.0
_diffrn_reflns_theta_min 2.3
_diffrn_standards_decay_% 'no decay, variation 0.9'
_diffrn_standards_interval_time 120
_diffrn_standards_number 3
_exptl_absorpt_coefficient_mu 0.088
_exptl_absorpt_correction_T_max 1.0000
_exptl_absorpt_correction_T_min 1.0000
_exptl_absorpt_correction_type none
_exptl_crystal_colour orange-brown
_exptl_crystal_density_diffrn 1.271
_exptl_crystal_density_method 'not measured'
_exptl_crystal_description needle
_exptl_crystal_F_000 520
_exptl_crystal_size_max 0.42
_exptl_crystal_size_mid 0.28
_exptl_crystal_size_min 0.21
_refine_diff_density_max 0.198
_refine_diff_density_min -0.155
_refine_ls_extinction_coef 0.005(2)
_refine_ls_extinction_method SHELXL
_refine_ls_goodness_of_fit_all 0.957
_refine_ls_goodness_of_fit_ref 1.190
_refine_ls_hydrogen_treatment constr
_refine_ls_matrix_type full
_refine_ls_number_parameters 334
_refine_ls_number_reflns 5617
_refine_ls_number_restraints 0
_refine_ls_restrained_S_all 0.957
_refine_ls_restrained_S_obs 1.190
_refine_ls_R_factor_all 0.1032
_refine_ls_R_factor_gt 0.0465
_refine_ls_shift/su_max 0.003
_refine_ls_shift/su_mean 0.000
_refine_ls_structure_factor_coef Fsqd
_refine_ls_weighting_details 'w = 1/[\s^2^(Fo^2^)+(0.0843P)^2^] where P=(Fo^2^+2Fc^2^)/3'
_refine_ls_weighting_scheme calc
_refine_ls_wR_factor_all 0.1493
_refine_ls_wR_factor_ref 0.1330
_reflns_number_gt 3027
_reflns_number_total 5617
_reflns_threshold_expression I>2\s(I)
_cod_data_source_file ab1469.cif
_cod_data_source_block 96104
_cod_depositor_comments
;
The following automatic conversions were performed:
'_geom_bond_publ_flag' value 'YES' changed to 'yes' according to
'/home/saulius/struct/CIF-dictionaries/cif_core.dic' dictionary named
'cif_core.dic' version 2.4.1 from 2010-06-29 (4
times).

'_geom_bond_publ_flag' value 'NO' changed to 'no' according to
'/home/saulius/struct/CIF-dictionaries/cif_core.dic' dictionary named
'cif_core.dic' version 2.4.1 from 2010-06-29 (34 times).

Automatic conversion script
Id: cif_fix_enum 1527 2010-12-29 10:47:43Z saulius 
;
_cod_original_cell_volume 1277.1(2)
_cod_database_code 2006446

loop_
_symmetry_equiv_pos_as_xyz
'x, y, z'
'-x, -y, -z'

loop_
_atom_site_label
_atom_site_fract_x
_atom_site_fract_y
_atom_site_fract_z
_atom_site_U_iso_or_equiv
_atom_site_adp_type
_atom_site_calc_flag
_atom_site_refinement_flags
_atom_site_occupancy
_atom_site_disorder_group
_atom_site_type_symbol
O1 .2478(2) .83292(11) .24419(15) .0632(5) Uani d . 1 . O
O2 .5341(2) .82224(10) .1313(2) .0621(5) Uani d . 1 . O
O3 .6225(3) 1.52340(13) .1763(2) .0867(6) Uani d . 1 . O
O4 .3612(2) 1.51485(11) .3075(2) .0697(5) Uani d . 1 . O
C1 .3733(2) 1.00869(14) .1546(2) .0388(4) Uani d . 1 . C
C2 .9395(3) 1.1579(2) .1541(2) .0613(6) Uani d . 1 . C
C3 .6623(3) 1.4149(2) .3879(2) .0546(6) Uani d . 1 . C
C4 .3003(3) 1.1597(2) .5541(2) .0579(6) Uani d . 1 . C
C11 .2572(2) .91194(14) .3202(2) .0453(5) Uani d . 1 . C
C12 .3174(2) .99859(13) .2789(2) .0378(4) Uani d . 1 . C
C13 .3291(2) 1.07724(14) .3560(2) .0414(5) Uani d . 1 . C
C14 .2812(2) 1.07320(15) .4709(2) .0447(5) Uani d . 1 . C
C15 .2184(3) .9853(2) .5085(2) .0552(6) Uani d . 1 . C
C16 .2051(3) .9059(2) .4342(2) .0561(6) Uani d . 1 . C
C21 .6271(2) .90594(14) .1381(2) .0421(5) Uani d . 1 . C
C22 .5556(2) .99656(13) .1479(2) .0369(4) Uani d . 1 . C
C23 .6582(2) 1.07758(14) .1527(2) .0408(5) Uani d . 1 . C
C24 .8265(2) 1.07032(14) .1478(2) .0433(5) Uani d . 1 . C
C25 .8927(2) .9779(2) .1382(2) .0475(5) Uani d . 1 . C
C26 .7956(3) .8970(2) .1335(2) .0481(5) Uani d . 1 . C
C31 .7017(3) 1.4356(2) .1690(2) .0593(6) Uani d . 1 . C
C32 .7221(2) 1.3802(2) .2709(2) .0487(5) Uani d . 1 . C
C33 .7991(2) 1.2911(2) .2626(2) .0484(5) Uani d . 1 . C
C34 .8569(2) 1.2556(2) .1579(2) .0517(6) Uani d . 1 . C
C35 .8344(3) 1.3133(2) .0595(2) .0666(7) Uani d . 1 . C
C36 .7585(3) 1.4025(2) .0638(2) .0715(7) Uani d . 1 . C
C41 .3520(3) 1.4291(2) .3694(2) .0507(5) Uani d . 1 . C
C42 .4917(3) 1.3796(2) .4106(2) .0476(5) Uani d . 1 . C
C43 .4697(3) 1.2939(2) .4726(2) .0506(5) Uani d . 1 . C
C44 .3175(3) 1.2558(2) .4939(2) .0500(5) Uani d . 1 . C
C45 .1823(3) 1.3083(2) .4514(2) .0562(6) Uani d . 1 . C
C46 .1985(3) 1.3931(2) .3900(2) .0587(6) Uani d . 1 . C
O5 .1389(2) 1.66123(13) .3178(2) .0809(6) Uani d . 1 . O
C5 -.0133(3) 1.6308(2) .2658(3) .0833(8) Uani d . 1 . C
O6 .6754(3) 1.66694(14) .0324(2) .0880(6) Uani d . 1 . O
C6 .6924(4) 1.6731(2) -.0880(3) .0838(8) Uani d . 1 . C
H1 .2140 .7854 .2789 .095 Uiso calc R 1 . H
H2 .4474 .8317 .1621 .093 Uiso calc R 1 . H
H3 .6510 1.5594 .1238 .130 Uiso calc R 1 . H
H4 .4470 1.5164 .2738 .105 Uiso calc R 1 . H
H1A .3178 .96030 .1044 .047 Uiso calc R 1 . H
H1B .3419 1.07232 .1246 .047 Uiso calc R 1 . H
H2A 1.0128 1.1518 .2238 .074 Uiso calc R 1 . H
H2B 1.0057 1.1563 .0860 .074 Uiso calc R 1 . H
H3A .7374 1.3925 .4512 .065 Uiso calc R 1 . H
H3B .6632 1.4855 .3894 .065 Uiso calc R 1 . H
H4A .2059 1.1624 .6018 .070 Uiso calc R 1 . H
H4B .3959 1.1494 .6071 .070 Uiso calc R 1 . H
H13 .3710 1.13543 .3291 .050 Uiso calc R 1 . H
H15 .1848 .9801 .5851 .066 Uiso calc R 1 . H
H16 .1610 .8481 .4604 .067 Uiso calc R 1 . H
H23 .6120 1.13893 .1594 .049 Uiso calc R 1 . H
H25 1.0052 .9710 .1350 .057 Uiso calc R 1 . H
H26 .8423 .8358 .1272 .058 Uiso calc R 1 . H
H33 .8128 1.2533 .3301 .058 Uiso calc R 1 . H
H35 .8715 1.2914 -.0118 .080 Uiso calc R 1 . H
H36 .7454 1.4402 -.0039 .086 Uiso calc R 1 . H
H43 .5621 1.2605 .5014 .061 Uiso calc R 1 . H
H45 .0782 1.2855 .4650 .067 Uiso calc R 1 . H
H46 .1058 1.4266 .3621 .070 Uiso calc R 1 . H
H5 .2095 1.6219 .3021 .121 Uiso calc R 1 . H
H5A -.0616 1.5842 .3160 .125 Uiso calc R 1 . H
H5B .0025 1.6017 .1904 .125 Uiso calc R 1 . H
H5C -.0844 1.6860 .2557 .125 Uiso calc R 1 . H
H6 .6183 1.7119 .0537 .132 Uiso calc R 1 . H
H6A .5863 1.6770 -.1282 .126 Uiso calc R 1 . H
H6B .7482 1.6165 -.1144 .126 Uiso calc R 1 . H
H6C .7545 1.7302 -.1047 .126 Uiso calc R 1 . H

loop_
_atom_site_aniso_label
_atom_site_aniso_U_11
_atom_site_aniso_U_22
_atom_site_aniso_U_33
_atom_site_aniso_U_12
_atom_site_aniso_U_13
_atom_site_aniso_U_23
O1 .0692(11) .0432(8) .0797(12) -.0091(7) .0248(9) -.0048(8)
O2 .0634(10) .0439(9) .0814(12) -.0057(7) .0247(9) -.0067(8)
O3 .0961(14) .0582(11) .110(2) .0174(10) .0429(12) .0233(10)
O4 .0708(11) .0532(10) .0871(13) .0051(8) .0203(9) .0048(9)
C1 .0398(10) .0410(10) .0355(11) .0014(8) .0018(8) .0019(8)
C2 .0423(12) .0597(14) .084(2) -.0052(10) .0188(12) -.0131(12)
C3 .0525(13) .0549(13) .0562(14) -.0067(10) .0041(11) -.0130(11)
C4 .067(2) .069(2) .0388(12) .0013(12) .0117(11) .0001(11)
C11 .0389(11) .0429(11) .0549(13) .0022(8) .0107(9) .0043(10)
C12 .0306(9) .0420(11) .0412(11) .0026(8) .0036(8) .0036(9)
C13 .0398(11) .0433(11) .0416(11) .0000(8) .0060(9) .0090(9)
C14 .0444(11) .0529(12) .0373(11) .0055(9) .0060(9) .0038(9)
C15 .0589(14) .0610(15) .0476(13) .0090(11) .0192(11) .0130(11)
C16 .0552(13) .0500(13) .065(2) .0036(10) .0217(11) .0197(11)
C21 .0465(11) .0440(11) .0367(11) .0018(9) .0084(9) .0018(8)
C22 .0405(10) .0413(10) .0292(10) .0033(8) .0055(8) .0001(8)
C23 .0410(11) .0409(11) .0413(11) .0048(8) .0083(9) .0000(9)
C24 .0403(11) .0513(12) .0387(11) .0030(9) .0065(9) -.0039(9)
C25 .0371(11) .0627(14) .0432(12) .0090(10) .0072(9) .0013(10)
C26 .0500(12) .0465(12) .0487(13) .0115(10) .0099(10) .0044(9)
C31 .0555(14) .0496(13) .074(2) -.0020(10) .0183(12) .0031(12)
C32 .0387(11) .0501(12) .0578(14) -.0103(9) .0062(10) -.0092(11)
C33 .0403(11) .0517(12) .0535(13) -.0066(9) .0062(10) -.0027(10)
C34 .0378(11) .0525(13) .066(2) -.0105(9) .0143(10) -.0078(11)
C35 .066(2) .073(2) .063(2) -.0042(13) .0274(13) -.0056(13)
C36 .079(2) .075(2) .064(2) .0075(14) .0255(14) .0132(13)
C41 .0544(13) .0450(12) .0535(13) .0016(10) .0111(10) -.0108(10)
C42 .0484(12) .0526(13) .0421(12) -.0020(10) .0064(9) -.0149(10)
C43 .0513(13) .0607(14) .0397(12) .0046(10) .0031(9) -.0104(10)
C44 .0567(14) .0576(13) .0363(11) -.0004(10) .0084(10) -.0096(10)
C45 .0489(13) .0615(15) .0590(15) -.0039(11) .0105(11) -.0079(12)
C46 .0491(13) .0586(14) .069(2) .0078(11) .0069(11) -.0037(12)
O5 .0645(12) .0636(11) .115(2) -.0046(9) .0086(11) .0114(11)
C5 .072(2) .078(2) .100(2) -.0039(14) .002(2) .007(2)
O6 .124(2) .0696(13) .0726(13) .0231(11) .0265(12) .0018(10)
C6 .093(2) .088(2) .071(2) -.012(2) .012(2) -.006(2)

loop_
_atom_type_symbol
_atom_type_description
_atom_type_scat_dispersion_real
_atom_type_scat_dispersion_imag
_atom_type_scat_source
C C 0.0033 0.0016 'International Tables Vol C Tables 4.2.6.8 and 6.1.1.4'
H H 0.0000 0.0000 'International Tables Vol C Tables 4.2.6.8 and 6.1.1.4'
O O 0.0106 0.0060 'International Tables Vol C Tables 4.2.6.8 and 6.1.1.4'

loop_
_geom_angle_atom_site_label_1
_geom_angle_atom_site_label_2
_geom_angle_atom_site_label_3
_geom_angle
_geom_angle_publ_flag
C12 C1 C22 113.0(2) yes
C24 C2 C34 115.8(2) yes
C32 C3 C42 113.4(2) yes
C14 C4 C44 114.5(2) yes
O1 C11 C12 118.1(2) no
O1 C11 C16 121.5(2) no
C12 C11 C16 120.4(2) no
C1 C12 C11 122.1(2) no
C1 C12 C13 120.0(2) no
C11 C12 C13 117.9(2) no
C12 C13 C14 123.2(2) no
C4 C14 C13 121.8(2) no
C4 C14 C15 121.0(2) no
C13 C14 C15 117.2(2) no
C14 C15 C16 121.1(2) no
C11 C16 C15 120.2(2) no
O2 C21 C22 121.4(2) no
O2 C21 C26 118.0(2) no
C22 C21 C26 120.6(2) no
C1 C22 C21 122.0(2) no
C1 C22 C23 120.4(2) no
C21 C22 C23 117.7(2) no
C22 C23 C24 122.6(2) no
C2 C24 C23 123.1(2) no
C2 C24 C25 119.3(2) no
C23 C24 C25 117.6(2) no
C24 C25 C26 121.2(2) no
C21 C26 C25 120.2(2) no
O3 C31 C32 118.0(2) no
O3 C31 C36 121.5(2) no
C32 C31 C36 120.6(2) no
C3 C32 C33 120.5(2) no
C3 C32 C31 121.8(2) no
C31 C32 C33 117.7(2) no
C32 C33 C34 123.1(2) no
C2 C34 C33 120.8(2) no
C2 C34 C35 122.2(2) no
C33 C34 C35 117.1(2) no
C34 C35 C36 121.8(2) no
C31 C36 C35 119.8(2) no
O4 C41 C46 117.9(2) no
O4 C41 C42 121.6(2) no
C42 C41 C46 120.4(2) no
C3 C42 C41 122.4(2) no
C3 C42 C43 120.3(2) no
C41 C42 C43 117.3(2) no
C42 C43 C44 123.5(2) no
C4 C44 C43 121.4(2) no
C4 C44 C45 121.7(2) no
C43 C44 C45 116.8(2) no
C44 C45 C46 121.6(2) no
C41 C46 C45 120.4(2) no

loop_
_geom_bond_atom_site_label_1
_geom_bond_atom_site_label_2
_geom_bond_site_symmetry_2
_geom_bond_distance
_geom_bond_publ_flag
O1 C11 . 1.385(2) yes
O2 C21 . 1.379(2) yes
O3 C31 . 1.376(3) yes
O4 C41 . 1.380(3) yes
C1 C12 . 1.514(3) no
C1 C22 . 1.510(3) no
C2 C24 . 1.517(3) no
C2 C34 . 1.507(3) no
C3 C32 . 1.518(3) no
C3 C42 . 1.515(3) no
C4 C14 . 1.518(3) no
C4 C44 . 1.501(3) no
C11 C12 . 1.383(3) no
C11 C16 . 1.388(3) no
C12 C13 . 1.388(3) no
C13 C14 . 1.385(3) no
C14 C15 . 1.391(3) no
C15 C16 . 1.378(3) no
C21 C22 . 1.385(3) no
C21 C26 . 1.390(3) no
C22 C23 . 1.394(3) no
C23 C24 . 1.387(3) no
C24 C25 . 1.389(3) no
C25 C26 . 1.366(3) no
C31 C32 . 1.389(3) no
C31 C36 . 1.383(3) no
C32 C33 . 1.385(3) no
C33 C34 . 1.392(3) no
C34 C35 . 1.376(3) no
C35 C36 . 1.379(3) no
C41 C42 . 1.390(3) no
C41 C46 . 1.384(3) no
C42 C43 . 1.392(3) no
C43 C44 . 1.387(3) no
C44 C45 . 1.387(3) no
C45 C46 . 1.371(3) no
O5 C5 . 1.410(3) no
O6 C6 . 1.385(3) no

loop_
_geom_hbond_atom_site_label_D
_geom_hbond_atom_site_label_H
_geom_hbond_atom_site_label_A
_geom_hbond_site_symmetry_A
_geom_hbond_distance_DH
_geom_hbond_distance_HA
_geom_hbond_distance_DA
_geom_hbond_angle_DHA
_geom_hbond_publ_flag
O1 H1 O5 1_545 0.82 1.88 2.677(2) 165 yes
O2 H2 O1 . 0.82 1.93 2.742(2) 171 yes
O3 H3 O6 . 0.82 1.83 2.618(3) 162 yes
O4 H4 O3 . 0.82 1.87 2.681(2) 171 yes
O5 H5 O4 . 0.82 1.93 2.724(2) 164 yes
O6 H6 O2 1_565 0.82 1.90 2.702(2) 165 yes

loop_
_geom_torsion_atom_site_label_1
_geom_torsion_atom_site_label_2
_geom_torsion_atom_site_label_3
_geom_torsion_atom_site_label_4
_geom_torsion
_geom_torsion_publ_flag
C34 C2 C24 C25 176.9(2) yes
C24 C2 C34 C35 -100.4(3) yes
C42 C3 C32 C31 93.0(2) yes
C32 C3 C42 C41 -86.2(2) yes
C14 C4 C44 C45 84.3(3) yes
C44 C4 C14 C15 -161.5(2) yes
C22 C1 C12 C11 -96.4(2) yes
C12 C1 C22 C21 85.2(2) yes
C22 C1 C12 C13 82.2(2) no
C12 C1 C22 C23 -94.1(2) no
C34 C2 C24 C23 -3.9(3) no
C24 C2 C34 C33 79.3(3) no
C42 C3 C32 C33 -86.8(3) no
C32 C3 C42 C43 92.6(2) no
C44 C4 C14 C13 20.3(3) no
C14 C4 C44 C43 -92.3(2) no
O1 C11 C12 C13 -179.0(2) no
C16 C11 C12 C13 2.2(3) no
O1 C11 C12 C1 -0.3(3) no
C16 C11 C12 C1 -179.1(2) no
C11 C12 C13 C14 -1.0(3) no
C1 C12 C13 C14 -179.7(2) no
C12 C13 C14 C15 -0.2(3) no
C12 C13 C14 C4 178.1(2) no
C13 C14 C15 C16 0.1(3) no
C4 C14 C15 C16 -178.2(2) no
C14 C15 C16 C11 1.1(3) no
C12 C11 C16 C15 -2.4(3) no
O1 C11 C16 C15 178.9(2) no
O2 C21 C22 C23 -179.1(2) no
C26 C21 C22 C23 0.1(3) no
O2 C21 C22 C1 1.6(3) no
C26 C21 C22 C1 -179.2(2) no
C21 C22 C23 C24 0.1(3) no
C1 C22 C23 C24 179.4(2) no
C22 C23 C24 C25 -0.3(3) no
C22 C23 C24 C2 -179.4(2) no
C23 C24 C25 C26 0.1(3) no
C2 C24 C25 C26 179.3(2) no
C24 C25 C26 C21 0.1(3) no
O2 C21 C26 C25 179.1(2) no
C22 C21 C26 C25 -0.2(3) no
O3 C31 C32 C33 178.8(2) no
C36 C31 C32 C33 -0.7(3) no
O3 C31 C32 C3 -0.9(3) no
C36 C31 C32 C3 179.6(2) no
C31 C32 C33 C34 0.4(3) no
C3 C32 C33 C34 -179.8(2) no
C32 C33 C34 C35 -0.1(3) no
C32 C33 C34 C2 -179.9(2) no
C33 C34 C35 C36 0.1(4) no
C2 C34 C35 C36 179.9(2) no
C34 C35 C36 C31 -0.4(4) no
O3 C31 C36 C35 -178.8(2) no
C32 C31 C36 C35 0.7(4) no
O4 C41 C42 C43 179.7(2) no
C46 C41 C42 C43 -0.2(3) no
O4 C41 C42 C3 -1.5(3) no
C46 C41 C42 C3 178.7(2) no
C41 C42 C43 C44 0.7(3) no
C3 C42 C43 C44 -178.2(2) no
C42 C43 C44 C45 -1.0(3) no
C42 C43 C44 C4 175.8(2) no
C43 C44 C45 C46 0.9(3) no
C4 C44 C45 C46 -175.9(2) no
C44 C45 C46 C41 -0.5(3) no
O4 C41 C46 C45 -179.8(2) no
C42 C41 C46 C45 0.1(3) no

loop_
_cod_related_entry_id
_cod_related_entry_database
_cod_related_entry_code
1 ChemSpider 21137564
